data_4323601
loop_
_publ_author_name
'Hitoshi Miyasaka'
'Shingo Okamura'
'Toshio Nakashima'
'Naohide Matsumoto'

_publ_section_title
;
 Copper(II) Complexes of
 N,N'-Bis((2-substituted-imidazol-4-yl)methylene)-3,3'-diaminodi-
 propylamine (2-Substituent = H, Me): \D and \L Enantiomorphs of the
 Protonated Complex and Helical Structure of the Deprotonated Complex
 Formed by Hydrogen Bonds
;
_journal_name_full 'Inorganic Chemistry'
_journal_page_first 4329
_journal_page_last 4335
_journal_paper_doi 10.1021/ic970425v
_journal_volume 36
_journal_year 1997
_chemical_formula_sum 'C14 H21 Cu N9 O6'
_chemical_formula_weight 474.92
_space_group_IT_number 14
_symmetry_cell_setting monoclinic
_symmetry_Int_Tables_number 14
_symmetry_space_group_name_Hall '-P 2ybc'
_symmetry_space_group_name_H-M 'P 1 21/c 1'
_audit_creation_date 'Sun Apr  6 11:17:06 1997'
_audit_creation_method 'from TEXRAY.INF file'
_cell_angle_alpha 90
_cell_angle_beta 98.12(3)
_cell_angle_gamma 90
_cell_formula_units_Z 4.00
_cell_length_a 9.610(4)
_cell_length_b 13.463(5)
_cell_length_c 15.568(5)
_cell_measurement_reflns_used 25
_cell_measurement_temperature 20.0
_cell_measurement_theta_max 29.97
_cell_measurement_theta_min 29.50
_cell_volume 1994.0(13)
_computing_cell_refinement 'MSC/AFC Diffractometer Control'
_computing_data_collection 'MSC/AFC Diffractometer Control'
_computing_data_reduction 'teXsan: PROCESS (MSC)'
_computing_publication_material 'teXsan: FINISH (MSC)'
_computing_structure_refinement 'teXsan: LS (MSC)'
_computing_structure_solution SHELXS86
_diffrn_ambient_temperature 20.0
_diffrn_measurement_device AFC7R
_diffrn_measurement_method 'omega/2-theta scans'
_diffrn_radiation_monochromator graphite
_diffrn_radiation_source 'X-ray tube'
_diffrn_radiation_type MoKalpha
_diffrn_radiation_wavelength 0.7107
_diffrn_reflns_av_R_equivalents 1.59
_diffrn_reflns_limit_h_max 11
_diffrn_reflns_limit_h_min 0
_diffrn_reflns_limit_k_max 15
_diffrn_reflns_limit_k_min 0
_diffrn_reflns_limit_l_max 18
_diffrn_reflns_limit_l_min -1
_diffrn_reflns_theta_max 25.0012
_diffrn_standards_decay_% -0.24
_diffrn_standards_interval_count 150
_diffrn_standards_number 3
_exptl_absorpt_coefficient_mu 1.1486
_exptl_absorpt_correction_T_max 1.000
_exptl_absorpt_correction_T_min 0.900
_exptl_absorpt_correction_type empirical
_exptl_crystal_colour blue
_exptl_crystal_density_diffrn 1.582
_exptl_crystal_description prismatic
_exptl_crystal_size_max 0.300
_exptl_crystal_size_mid 0.250
_exptl_crystal_size_min 0.200
_refine_diff_density_max 0.46460
_refine_diff_density_min -0.36070
_refine_ls_extinction_coef 0.61032
_refine_ls_extinction_method Zachariasen_type_2_Gaussian_isotropic
_refine_ls_goodness_of_fit_obs 4.750
_refine_ls_matrix_type full
_refine_ls_number_parameters 272
_refine_ls_number_reflns 2737
_refine_ls_number_restraints 0
_refine_ls_R_factor_obs 0.0490
_refine_ls_shift/esd_max 0.0080
_refine_ls_structure_factor_coef F
_refine_ls_weighting_scheme sigma
_refine_ls_wR_factor_obs 0.0330
_reflns_number_observed 2737
_reflns_number_total 3910
_cod_data_source_file ic970425v_1.cif
_cod_data_source_block '[Cu{H2L1}](NO3)2(1b)'
_cod_original_cell_volume 1994(1)
_cod_original_sg_symbol_H-M 'P 21/c '
_cod_original_formula_sum C14H21O6N9Cu
_cod_database_code 4323601

loop_
_symmetry_equiv_pos_as_xyz
'   +x,   +y,   +z'
'   -x,1/2+y,1/2-z'
'   -x,   -y,   -z'
'   +x,1/2-y,1/2+z'

loop_
_atom_site_aniso_label
_atom_site_aniso_U_11
_atom_site_aniso_U_22
_atom_site_aniso_U_33
_atom_site_aniso_U_12
_atom_site_aniso_U_13
_atom_site_aniso_U_23
Cu 0.0418(3) 0.0933(5) 0.0502(3) 0.0050(4) 0.0086(2) 0.0077(4)
O1 0.096(3) 0.126(3) 0.078(3) 0.003(3) 0.025(2) 0.032(3)
O2 0.068(2) 0.157(4) 0.079(3) 0.025(3) 0.024(2) 0.042(3)
O3 0.059(2) 0.146(4) 0.110(3) 0.018(3) 0.015(2) 0.018(3)
O4 0.067(2) 0.132(3) 0.075(3) 0.014(2) 0.010(2) 0.046(2)
O5 0.059(3) 0.242(6) 0.123(4) 0.023(3) 0.031(3) 0.091(4)
O6 0.050(2) 0.143(4) 0.076(3) 0.003(2) -0.001(2) 0.047(2)
N1 0.046(2) 0.068(3) 0.055(3) -0.005(2) 0.006(2) 0.001(2)
N2 0.092(3) 0.069(3) 0.058(3) -0.014(3) 0.008(3) -0.010(2)
N3 0.041(2) 0.084(3) 0.059(2) -0.002(2) 0.003(2) 0.001(2)
N4 0.070(3) 0.159(4) 0.047(2) -0.022(4) 0.002(2) 0.007(3)
N5 0.042(2) 0.116(4) 0.059(3) 0.003(2) 0.016(2) 0.018(2)
N6 0.077(3) 0.066(3) 0.054(3) -0.011(2) 0.014(2) 0.008(2)
N7 0.046(2) 0.066(3) 0.047(2) 0.000(2) 0.009(2) 0.004(2)
N8 0.058(3) 0.088(4) 0.069(3) -0.005(3) 0.010(3) 0.005(3)
N9 0.051(3) 0.102(4) 0.069(3) -0.001(3) 0.006(2) 0.026(3)
C1 0.058(3) 0.074(4) 0.064(4) -0.005(3) 0.006(3) 0.004(3)
C2 0.072(4) 0.077(4) 0.072(4) 0.005(3) 0.022(3) 0.005(3)
C3 0.056(3) 0.066(4) 0.057(3) 0.002(3) 0.010(3) 0.005(3)
C4 0.045(3) 0.074(4) 0.081(4) 0.007(3) 0.015(3) 0.008(3)
C5 0.048(3) 0.077(4) 0.120(4) -0.008(3) -0.011(3) -0.003(4)
C6 0.089(5) 0.34(1) 0.081(4) -0.064(7) -0.011(4) -0.040(7)
C7 0.096(4) 0.139(6) 0.069(4) 0.008(5) 0.000(3) -0.010(4)
C8 0.108(4) 0.112(5) 0.065(3) 0.022(5) 0.034(3) 0.021(4)
C9 0.079(4) 0.36(1) 0.085(5) -0.037(7) 0.027(4) 0.065(7)
C10 0.058(3) 0.147(6) 0.105(4) 0.006(4) 0.040(3) 0.036(5)
C11 0.044(3) 0.103(5) 0.065(3) 0.014(3) 0.011(3) 0.006(3)
C12 0.051(3) 0.071(3) 0.049(3) 0.007(3) 0.010(2) 0.004(3)
C13 0.062(3) 0.073(4) 0.059(3) 0.010(3) 0.005(3) 0.004(3)
C14 0.053(3) 0.064(3) 0.057(3) -0.007(3) 0.010(3) 0.002(3)

loop_
_atom_site_label
_atom_site_fract_x
_atom_site_fract_y
_atom_site_fract_z
_atom_site_U_iso_or_equiv
_atom_site_thermal_displace_type
_atom_site_calc_flag
_atom_site_calc_attached_atom
Cu 0.69874(5) 0.23927(5) 0.68822(3) 0.0616 Uij ? ?
O1 0.1851(4) 0.0966(3) 0.3343(2) 0.0991 Uij ? ?
O2 0.1208(3) 0.0534(3) 0.4537(2) 0.1001 Uij ? ?
O3 0.3213(4) 0.0087(3) 0.4256(3) 0.1046 Uij ? ?
O4 0.2707(3) 0.0941(3) 0.8251(2) 0.0911 Uij ? ?
O5 0.1568(4) 0.0478(4) 0.9254(3) 0.1394 Uij ? ?
O6 0.3733(3) 0.0143(3) 0.9358(2) 0.0905 Uij ? ?
N1 0.7364(4) 0.3590(3) 0.7772(2) 0.0563 Uij ? ?
N2 0.7665(5) 0.4605(3) 0.8886(3) 0.0735 Uij ? ?
N3 0.5026(3) 0.2860(3) 0.6874(2) 0.0617 Uij ? ?
N4 0.6821(4) 0.2453(4) 0.5603(2) 0.0929 Uij ? ?
N5 0.8955(3) 0.1928(3) 0.6992(2) 0.0711 Uij ? ?
N6 0.6880(4) 0.0362(3) 0.8952(2) 0.0648 Uij ? ?
N7 0.6901(4) 0.1288(3) 0.7804(2) 0.0526 Uij ? ?
N8 0.2108(4) 0.0538(3) 0.4041(3) 0.0714 Uij ? ?
N9 0.2664(4) 0.0525(3) 0.8951(3) 0.0742 Uij ? ?
C1 0.8293(5) 0.4036(4) 0.8343(3) 0.0656 Uij ? ?
C2 0.6262(6) 0.4531(4) 0.8649(3) 0.0724 Uij ? ?
C3 0.6075(5) 0.3907(4) 0.7960(3) 0.0593 Uij ? ?
C4 0.4863(5) 0.3528(4) 0.7431(3) 0.0658 Uij ? ?
C5 0.3860(4) 0.2484(4) 0.6262(3) 0.0837 Uij ? ?
C6 0.4216(7) 0.2391(8) 0.5403(4) 0.1720 Uij ? ?
C7 0.5489(6) 0.2403(5) 0.5135(3) 0.1023 Uij ? ?
C8 0.8064(6) 0.2572(5) 0.5239(3) 0.0928 Uij ? ?
C9 0.9411(6) 0.2541(8) 0.5642(4) 0.1728 Uij ? ?
C10 0.9992(5) 0.2312(5) 0.6489(3) 0.1009 Uij ? ?
C11 0.9316(4) 0.1296(4) 0.7598(3) 0.0703 Uij ? ?
C12 0.8238(5) 0.0954(3) 0.8082(3) 0.0568 Uij ? ?
C13 0.8238(5) 0.0379(4) 0.8794(3) 0.0650 Uij ? ?
C14 0.6104(5) 0.0912(4) 0.8334(3) 0.0578 Uij ? ?
H1 0.9286 0.3946 0.8379 0.0798 Uij ? ?
H2 0.8131 0.5006 0.9336 0.0918 Uij ? ?
H3 0.5515 0.4872 0.8932 0.0863 Uij ? ?
H4 0.3941 0.3754 0.7472 0.0783 Uij ? ?
H5 0.3561 0.1856 0.6402 0.0989 Uij ? ?
H6 0.3085 0.2942 0.6196 0.0790 Uij ? ?
H7 0.3760 0.2923 0.5048 0.1997 Uij ? ?
H8 0.3843 0.1779 0.5160 0.1997 Uij ? ?
H9 0.5444 0.2926 0.4728 0.1245 Uij ? ?
H10 0.5528 0.1782 0.4841 0.1245 Uij ? ?
H11 0.6717 0.3191 0.5616 0.0989 Uij ? ?
H12 0.7961 0.3185 0.4934 0.1103 Uij ? ?
H13 0.7999 0.2040 0.4829 0.1103 Uij ? ?
H14 0.9677 0.3218 0.5552 0.1985 Uij ? ?
H15 0.9819 0.2120 0.5272 0.1985 Uij ? ?
H16 1.0702 0.1830 0.6427 0.1256 Uij ? ?
H17 1.0424 0.2900 0.6729 0.1256 Uij ? ?
H18 1.0263 0.1084 0.7722 0.0835 Uij ? ?
H19 0.9035 0.0053 0.9131 0.0767 Uij ? ?
H20 0.6541 -0.0008 0.9409 0.0790 Uij ? ?
H21 0.5125 0.1015 0.8309 0.0706 Uij ? ?

loop_
_atom_type_symbol
_atom_type_oxidation_number
_atom_type_number_in_cell
_atom_type_scat_dispersion_real
_atom_type_scat_dispersion_imag
_atom_type_scat_source
C 0 56 0.003 0.002 'International Tables'
H 0 84 0.000 0.000 'International Tables'
O 0 24 0.011 0.006 'International Tables'
N 0 36 0.006 0.003 'International Tables'
Cu 0 4 0.320 1.265 'International Tables'

loop_
_geom_angle_atom_site_label_1
_geom_angle_atom_site_label_2
_geom_angle_atom_site_label_3
_geom_angle
_geom_angle_site_symmetry_1
_geom_angle_site_symmetry_2
_geom_angle_site_symmetry_3
_geom_angle_publ_flag
N(1) Cu N(3) 80.7(1) ? ? ? yes
N(1) Cu N(4) 127.5(2) ? ? ? yes
N(1) Cu N(5) 96.4(2) ? ? ? yes
N(1) Cu N(7) 96.5(1) ? ? ? yes
N(3) Cu N(4) 92.2(2) ? ? ? yes
N(3) Cu N(5) 175.5(2) ? ? ? yes
N(3) Cu N(7) 95.8(1) ? ? ? yes
N(4) Cu N(5) 92.3(2) ? ? ? yes
N(4) Cu N(7) 136.1(2) ? ? ? yes
N(5) Cu N(7) 81.1(1) ? ? ? yes
Cu N(1) C(1) 145.7(4) ? ? ? yes
Cu N(1) C(3) 107.3(3) ? ? ? yes
C(1) N(1) C(3) 105.1(4) ? ? ? yes
C(1) N(2) C(2) 107.8(4) ? ? ? yes
Cu N(3) C(4) 115.3(3) ? ? ? yes
Cu N(3) C(5) 122.5(3) ? ? ? yes
C(4) N(3) C(5) 122.2(4) ? ? ? yes
Cu N(4) C(7) 117.7(3) ? ? ? yes
Cu N(4) C(8) 117.4(3) ? ? ? yes
C(7) N(4) C(8) 124.9(4) ? ? ? yes
Cu N(5) C(10) 124.3(3) ? ? ? yes
Cu N(5) C(11) 115.4(3) ? ? ? yes
C(10) N(5) C(11) 120.0(4) ? ? ? yes
C(13) N(6) C(14) 108.0(4) ? ? ? yes
Cu N(7) C(12) 108.9(3) ? ? ? yes
Cu N(7) C(14) 143.1(3) ? ? ? yes
C(12) N(7) C(14) 106.4(4) ? ? ? yes
O(1) N(8) O(2) 119.0(5) ? ? ? yes
O(1) N(8) O(3) 122.3(5) ? ? ? yes
O(2) N(8) O(3) 118.7(5) ? ? ? yes
O(4) N(9) O(5) 120.5(4) ? ? ? yes
O(4) N(9) O(6) 120.8(4) ? ? ? yes
O(5) N(9) O(6) 118.7(4) ? ? ? yes
N(1) C(1) N(2) 111.3(4) ? ? ? yes
N(2) C(2) C(3) 106.2(4) ? ? ? yes
N(1) C(3) C(2) 109.7(4) ? ? ? yes
N(1) C(3) C(4) 117.0(4) ? ? ? yes
C(2) C(3) C(4) 133.4(5) ? ? ? yes
N(3) C(4) C(3) 118.5(4) ? ? ? yes
N(3) C(5) C(6) 112.2(4) ? ? ? yes
C(5) C(6) C(7) 129.5(5) ? ? ? yes
N(4) C(7) C(6) 130.7(5) ? ? ? yes
N(4) C(8) C(9) 128.4(5) ? ? ? yes
C(8) C(9) C(10) 132.4(5) ? ? ? yes
N(5) C(10) C(9) 112.1(4) ? ? ? yes
N(5) C(11) C(12) 117.3(4) ? ? ? yes
N(7) C(12) C(11) 116.2(4) ? ? ? yes
N(7) C(12) C(13) 109.7(4) ? ? ? yes
C(11) C(12) C(13) 134.1(5) ? ? ? yes
N(6) C(13) C(12) 105.6(4) ? ? ? yes
N(6) C(14) N(7) 110.4(4) ? ? ? yes

loop_
_geom_bond_atom_site_label_1
_geom_bond_atom_site_label_2
_geom_bond_distance
_geom_bond_site_symmetry_1
_geom_bond_site_symmetry_2
_geom_bond_publ_flag
Cu N(1) 2.124(4) ? ? yes
Cu N(3) 1.985(3) ? ? yes
Cu N(4) 1.978(3) ? ? yes
Cu N(5) 1.977(4) ? ? yes
Cu N(7) 2.078(4) ? ? yes
O(1) N(8) 1.224(5) ? ? yes
O(2) N(8) 1.239(5) ? ? yes
O(3) N(8) 1.228(5) ? ? yes
O(4) N(9) 1.231(4) ? ? yes
O(5) N(9) 1.216(4) ? ? yes
O(6) N(9) 1.239(4) ? ? yes
N(1) C(1) 1.312(5) ? ? yes
N(1) C(3) 1.380(5) ? ? yes
N(2) C(1) 1.345(6) ? ? yes
N(2) C(2) 1.350(6) ? ? yes
N(3) C(4) 1.275(5) ? ? yes
N(3) C(5) 1.455(5) ? ? yes
N(4) C(7) 1.382(6) ? ? yes
N(4) C(8) 1.401(6) ? ? yes
N(5) C(10) 1.446(5) ? ? yes
N(5) C(11) 1.281(5) ? ? yes
N(6) C(13) 1.361(5) ? ? yes
N(6) C(14) 1.352(5) ? ? yes
N(7) C(12) 1.372(5) ? ? yes
N(7) C(14) 1.304(5) ? ? yes
C(2) C(3) 1.354(6) ? ? yes
C(3) C(4) 1.423(6) ? ? yes
C(5) C(6) 1.432(7) ? ? yes
C(6) C(7) 1.347(7) ? ? yes
C(8) C(9) 1.357(7) ? ? yes
C(9) C(10) 1.392(7) ? ? yes
C(11) C(12) 1.440(6) ? ? yes
C(12) C(13) 1.353(6) ? ? yes
